data_2105623
loop_
_publ_author_name
'Bertolasi, Valerio'
'Gilli, Paola'
'Ferretti, Valeria'
'Gilli, Gastone'
'Vaughan, Keith'
'Jollimore, Jason V.'

_publ_section_title
;
 Interplay of hydrogen bonding and other molecular interactions in
 determining the crystal packing of a series of
 <i>anti</i>-\b-ketoarylhydrazones
;
_journal_issue 6
_journal_name_full 'Acta Crystallographica Section B'
_journal_page_first 994
_journal_page_last 1004
_journal_paper_doi 10.1107/S0108768199008435
_journal_volume 55
_journal_year 1999
_chemical_formula_sum 'C12 H11 N3 O2'
_chemical_formula_weight 229.24
_chemical_name_systematic
;
E,2-(2-acetylphenylhydrazono)-3-oxobutanenitrile
;
_space_group_IT_number 2
_symmetry_cell_setting triclinic
_symmetry_space_group_name_Hall '-P 1'
_symmetry_space_group_name_H-M 'P -1'
_audit_creation_method SHELXL-97
_cell_angle_alpha 105.210(10)
_cell_angle_beta 96.62(2)
_cell_angle_gamma 102.92(2)
_cell_formula_units_Z 2
_cell_length_a 6.878(2)
_cell_length_b 8.2410(10)
_cell_length_c 11.3950(10)
_cell_measurement_reflns_used 25
_cell_measurement_temperature 293(2)
_cell_measurement_theta_max 13
_cell_measurement_theta_min 8
_cell_volume 597.0(2)
_computing_cell_refinement 'CAD4, Enraf-Nonius, 1984'
_computing_data_collection 'CAD4, Enraf-Nonius, 1984'
_computing_data_reduction 'MolEN, C.K. Fair, Enraf-Nonius, 1990'
_computing_molecular_graphics 'ORTEPII (Johnson, 1976)'
_computing_publication_material 'PARST (Nardelli, 1983; 1995), SHELXL-97 (Sheldrick, 1997)'
_computing_structure_refinement 'SHELXL-97 (Sheldrick, 1997)'
_computing_structure_solution 'SIR92 (Altomare et al., 1994)'
_diffrn_ambient_temperature 293(2)
_diffrn_measured_fraction_theta_full .998
_diffrn_measured_fraction_theta_max .998
_diffrn_measurement_device_type 'Enraf-Nonius CAD-4'
_diffrn_measurement_method \w/2\q
_diffrn_radiation_monochromator graphite
_diffrn_radiation_source 'fine-focus sealed tube'
_diffrn_radiation_type MoK\a
_diffrn_radiation_wavelength .71073
_diffrn_reflns_av_R_equivalents .012
_diffrn_reflns_av_sigmaI/netI .0244
_diffrn_reflns_limit_h_max 9
_diffrn_reflns_limit_h_min 0
_diffrn_reflns_limit_k_max 10
_diffrn_reflns_limit_k_min -10
_diffrn_reflns_limit_l_max 14
_diffrn_reflns_limit_l_min -15
_diffrn_reflns_number 3007
_diffrn_reflns_theta_full 27.97
_diffrn_reflns_theta_max 27.97
_diffrn_reflns_theta_min 2.66
_diffrn_standards_interval_time 120
_diffrn_standards_number 3
_exptl_absorpt_coefficient_mu .090
_exptl_crystal_colour yellow
_exptl_crystal_density_diffrn 1.275
_exptl_crystal_density_meas 0
_exptl_crystal_density_method 'not measured'
_exptl_crystal_description prism
_exptl_crystal_F_000 240
_exptl_crystal_size_max .62
_exptl_crystal_size_mid .26
_exptl_crystal_size_min .12
_refine_diff_density_max .157
_refine_diff_density_min -.195
_refine_ls_extinction_method none
_refine_ls_goodness_of_fit_ref 1.065
_refine_ls_hydrogen_treatment refall
_refine_ls_matrix_type full
_refine_ls_number_parameters 198
_refine_ls_number_reflns 2860
_refine_ls_number_restraints 0
_refine_ls_restrained_S_all 1.065
_refine_ls_R_factor_all .0743
_refine_ls_R_factor_gt .0487
_refine_ls_shift/su_max .005
_refine_ls_shift/su_mean .000
_refine_ls_structure_factor_coef Fsqd
_refine_ls_weighting_details 'calc w=1/[\s^2^(Fo^2^)+(0.0876P)^2^+0.0213P] where P=(Fo^2^+2Fc^2^)/3'
_refine_ls_weighting_scheme calc
_refine_ls_wR_factor_ref .1495
_reflns_number_gt 1963
_reflns_number_total 2860
_reflns_threshold_expression I>2sigma(I)
_cod_data_source_file na0097.cif
_cod_data_source_block a5
_cod_database_code 2105623

loop_
_symmetry_equiv_pos_as_xyz
'x, y, z'
'-x, -y, -z'

loop_
_atom_site_label
_atom_site_fract_x
_atom_site_fract_y
_atom_site_fract_z
_atom_site_U_iso_or_equiv
_atom_site_adp_type
_atom_site_calc_flag
_atom_site_occupancy
_atom_site_type_symbol
O1 .2577(3) -.0215(2) .53703(11) .0987(5) Uani d 1 O
O2 .23578(17) -.29952(13) -.04881(10) .0580(3) Uani d 1 O
N1 .24747(16) -.02907(14) .13378(10) .0421(3) Uani d 1 N
N2 .25454(17) .05167(15) .25018(10) .0465(3) Uani d 1 N
N3 .2365(3) -.3601(2) .27239(17) .0935(6) Uani d 1 N
C1 .2617(3) .0588(3) .46217(15) .0695(5) Uani d 1 C
C2 .2517(2) -.0332(2) .33163(13) .0521(3) Uani d 1 C
C3 .2763(6) .2483(4) .4977(2) .1011(8) Uani d 1 C
C4 .2417(3) -.2159(2) .30019(14) .0613(4) Uani d 1 C
C5 .25261(17) .06358(16) .04689(11) .0388(3) Uani d 1 C
C6 .25152(17) -.02450(16) -.07770(11) .0405(3) Uani d 1 C
C7 .2615(2) .0742(2) -.16154(14) .0514(4) Uani d 1 C
C8 .2683(2) .2480(2) -.12429(16) .0605(4) Uani d 1 C
C9 .2645(2) .3294(2) -.00314(16) .0577(4) Uani d 1 C
C10 .2573(2) .23906(18) .08260(15) .0487(3) Uani d 1 C
C11 .2386(2) -.21298(18) -.12026(12) .0457(3) Uani d 1 C
C12 .2270(4) -.3009(3) -.25512(17) .0714(5) Uani d 1 C
H1 .238(2) -.147(2) .1044(15) .054(4) Uiso d 1 H
H31 .346(5) .303(4) .574(3) .152(11) Uiso d 1 H
H32 .153(7) .267(5) .469(4) .197(17) Uiso d 1 H
H33 .328(6) .304(5) .448(4) .173(15) Uiso d 1 H
H7 .258(3) .017(2) -.2454(19) .062(5) Uiso d 1 H
H8 .276(3) .311(3) -.1830(19) .083(6) Uiso d 1 H
H9 .267(3) .440(3) .0181(19) .077(5) Uiso d 1 H
H10 .255(3) .297(2) .1640(19) .066(5) Uiso d 1 H
H121 .209(4) -.418(4) -.266(3) .128(10) Uiso d 1 H
H122 .352(5) -.252(3) -.287(3) .131(9) Uiso d 1 H
H123 .121(5) -.297(4) -.302(3) .134(11) Uiso d 1 H

loop_
_atom_site_aniso_label
_atom_site_aniso_U_11
_atom_site_aniso_U_22
_atom_site_aniso_U_33
_atom_site_aniso_U_12
_atom_site_aniso_U_13
_atom_site_aniso_U_23
O1 .1422(14) .1223(12) .0429(7) .0386(10) .0243(7) .0375(8)
O2 .0786(7) .0496(6) .0565(6) .0267(5) .0179(5) .0233(5)
N1 .0522(6) .0446(6) .0369(6) .0171(5) .0126(4) .0191(4)
N2 .0499(6) .0544(6) .0390(6) .0159(5) .0095(4) .0178(5)
N3 .1372(17) .0686(10) .0806(12) .0276(10) .0196(11) .0320(9)
C1 .0836(12) .0891(12) .0404(8) .0272(9) .0132(7) .0223(8)
C2 .0595(8) .0617(8) .0401(7) .0176(6) .0102(6) .0219(6)
C3 .161(3) .0886(16) .0496(11) .0465(16) .0117(14) .0057(11)
C4 .0780(11) .0668(10) .0463(8) .0174(8) .0113(7) .0304(7)
C5 .0376(6) .0456(6) .0409(6) .0143(5) .0104(5) .0219(5)
C6 .0386(6) .0496(7) .0410(6) .0152(5) .0105(5) .0221(5)
C7 .0544(8) .0664(9) .0440(8) .0195(6) .0135(6) .0296(7)
C8 .0686(9) .0658(9) .0659(9) .0220(7) .0167(7) .0461(8)
C9 .0652(9) .0476(8) .0723(10) .0216(7) .0182(7) .0300(7)
C10 .0522(8) .0480(7) .0534(8) .0184(6) .0151(6) .0211(6)
C11 .0446(7) .0506(7) .0464(7) .0160(5) .0116(5) .0181(6)
C12 .0976(15) .0627(11) .0476(9) .0160(10) .0161(9) .0089(7)

loop_
_atom_type_symbol
_atom_type_description
_atom_type_scat_dispersion_real
_atom_type_scat_dispersion_imag
_atom_type_scat_source
O O .0106 .0060 'International Tables Vol C Tables 4.2.6.8 and 6.1.1.4'
N N .0061 .0033 'International Tables Vol C Tables 4.2.6.8 and 6.1.1.4'
C C .0033 .0016 'International Tables Vol C Tables 4.2.6.8 and 6.1.1.4'
H H .0000 .0000 'International Tables Vol C Tables 4.2.6.8 and 6.1.1.4'

loop_
_geom_angle_atom_site_label_1
_geom_angle_atom_site_label_2
_geom_angle_atom_site_label_3
_geom_angle
N2 N1 C5 119.81(11)
N2 N1 H1 123.4(10)
C5 N1 H1 116.8(10)
C2 N2 N1 120.15(12)
O1 C1 C2 119.22(17)
O1 C1 C3 122.18(17)
C2 C1 C3 118.60(16)
N2 C2 C4 122.81(13)
N2 C2 C1 119.74(14)
C4 C2 C1 117.44(13)
C1 C3 H31 112(2)
C1 C3 H32 110(3)
H31 C3 H32 123(3)
C1 C3 H33 115(3)
H31 C3 H33 108(3)
H32 C3 H33 87(3)
N3 C4 C2 177.98(18)
C10 C5 N1 120.38(12)
C10 C5 C6 120.60(12)
N1 C5 C6 119.02(11)
C7 C6 C5 117.24(12)
C7 C6 C11 120.57(12)
C5 C6 C11 122.19(11)
C8 C7 C6 121.33(14)
C8 C7 H7 120.4(10)
C6 C7 H7 118.3(10)
C7 C8 C9 120.18(13)
C7 C8 H8 119.4(12)
C9 C8 H8 120.5(12)
C8 C9 C10 120.67(14)
C8 C9 H9 118.5(13)
C10 C9 H9 120.8(13)
C9 C10 C5 119.95(14)
C9 C10 H10 119.3(11)
C5 C10 H10 120.8(11)
O2 C11 C6 121.63(12)
O2 C11 C12 118.79(14)
C6 C11 C12 119.58(13)
C11 C12 H121 107.8(18)
C11 C12 H122 112.6(16)
H121 C12 H122 111(2)
C11 C12 H123 113(2)
H121 C12 H123 103(2)
H122 C12 H123 109(2)

loop_
_geom_bond_atom_site_label_1
_geom_bond_atom_site_label_2
_geom_bond_distance
O1 C1 1.208(2)
O2 C11 1.2141(15)
N1 N2 1.3085(16)
N1 C5 1.3990(15)
N1 H1 .924(16)
N2 C2 1.3001(17)
N3 C4 1.137(2)
C1 C2 1.468(2)
C1 C3 1.484(3)
C2 C4 1.437(2)
C3 H31 .89(4)
C3 H32 .93(4)
C3 H33 .87(4)
C5 C10 1.3875(18)
C5 C6 1.4132(18)
C6 C7 1.4058(17)
C6 C11 1.4795(18)
C7 C8 1.372(2)
C7 H7 .94(2)
C8 C9 1.373(2)
C8 H8 .95(2)
C9 C10 1.374(2)
C9 H9 .87(2)
C10 H10 .93(2)
C11 C12 1.501(2)
C12 H121 .92(3)
C12 H122 1.01(3)
C12 H123 .86(3)
